data_1546419
loop_
_publ_author_name
'Ni, Chunjie'
'Chen, Jiangfei'
'Zhang, Yuwen'
'Hou, Yading'
'Wang, Dong'
'Tong, Xiaofeng'
'Zhu, Shou-Fei'
'Zhou, Qi-Lin'

_publ_section_title
;
 Phosphine-Catalyzed Asymmetric (3 + 2) Annulations of \d-Acetoxy
 Allenoates with \b-Carbonyl Amides: Enantioselective Synthesis of
 Spirocyclic \b-Keto \g-Lactams.
;
_journal_issue 13
_journal_name_full 'Organic letters'
_journal_page_first 3668
_journal_page_last 3671
_journal_paper_doi 10.1021/acs.orglett.7b01717
_journal_volume 19
_journal_year 2017
_chemical_absolute_configuration rmad
_chemical_formula_moiety 'C34 H34 Br N O5'
_chemical_formula_sum 'C34 H34 Br N O5'
_chemical_formula_weight 616.53
_space_group_crystal_system monoclinic
_space_group_IT_number 4
_space_group_name_Hall 'P 2yb'
_space_group_name_H-M_alt 'P 1 21 1'
_symmetry_space_group_name_Hall 'P 2yb'
_symmetry_space_group_name_H-M 'P 1 21 1'
_atom_sites_solution_hydrogens geom
_atom_sites_solution_primary dual
_audit_creation_date 2016-11-25
_audit_creation_method
;
Olex2 1.2
(compiled 2016.09.09 svn.r3337 for OlexSys, GUI svn.r5261)
;
_cell_angle_alpha 90
_cell_angle_beta 99.276(8)
_cell_angle_gamma 90
_cell_formula_units_Z 2
_cell_length_a 12.428(4)
_cell_length_b 5.8759(18)
_cell_length_c 21.526(6)
_cell_measurement_reflns_used 1278
_cell_measurement_temperature 296
_cell_measurement_theta_max 19.373
_cell_measurement_theta_min 2.325
_cell_volume 1551.4(8)
_computing_cell_refinement 'SAINT V7.66A (?, 2016)'
_computing_data_reduction 'SAINT V7.66A (?, 2016)'
_computing_molecular_graphics 'Olex2 (Dolomanov et al., 2009)'
_computing_publication_material 'Olex2 (Dolomanov et al., 2009)'
_computing_structure_refinement 'ShelXL (Sheldrick, 2015)'
_computing_structure_solution 'ShelXT (Sheldrick, 2015)'
_diffrn_ambient_temperature 296.15
_diffrn_measured_fraction_theta_full 0.993
_diffrn_measured_fraction_theta_max 0.874
_diffrn_measurement_device_type 'Bruker APEX-II CCD'
_diffrn_measurement_method '\f and \w scans'
_diffrn_radiation_monochromator graphite
_diffrn_radiation_type MoK\a
_diffrn_radiation_wavelength 0.71073
_diffrn_reflns_av_R_equivalents 0.0683
_diffrn_reflns_av_unetI/netI 0.1535
_diffrn_reflns_Laue_measured_fraction_full 0.993
_diffrn_reflns_Laue_measured_fraction_max 0.874
_diffrn_reflns_limit_h_max 16
_diffrn_reflns_limit_h_min -15
_diffrn_reflns_limit_k_max 8
_diffrn_reflns_limit_k_min -7
_diffrn_reflns_limit_l_max 24
_diffrn_reflns_limit_l_min -30
_diffrn_reflns_number 10848
_diffrn_reflns_point_group_measured_fraction_full 0.865
_diffrn_reflns_point_group_measured_fraction_max 0.708
_diffrn_reflns_theta_full 26.000
_diffrn_reflns_theta_max 30.291
_diffrn_reflns_theta_min 1.660
_diffrn_standards_number 0
_exptl_absorpt_coefficient_mu 1.366
_exptl_absorpt_correction_T_max 0.7460
_exptl_absorpt_correction_T_min 0.5066
_exptl_absorpt_correction_type multi-scan
_exptl_absorpt_process_details
;
SADABS-2008/1 (Bruker,2008) was used for absorption correction.
wR2(int) was 0.0970 before and 0.0624 after correction.
The Ratio of minimum to maximum transmission is 0.6791.
The \l/2 correction factor is Not present.
;
_exptl_crystal_colour colourless
_exptl_crystal_colour_primary colourless
_exptl_crystal_density_diffrn 1.320
_exptl_crystal_description block
_exptl_crystal_F_000 640
_refine_diff_density_max 0.291
_refine_diff_density_min -0.416
_refine_diff_density_rms 0.051
_refine_ls_abs_structure_details
;
 Flack x determined using 638 quotients [(I+)-(I-)]/[(I+)+(I-)]
 (Parsons, Flack and Wagner, Acta Cryst. B69 (2013) 249-259).
;
_refine_ls_abs_structure_Flack 0.028(19)
_refine_ls_extinction_method none
_refine_ls_goodness_of_fit_ref 0.894
_refine_ls_hydrogen_treatment constr
_refine_ls_matrix_type full
_refine_ls_number_parameters 372
_refine_ls_number_reflns 6600
_refine_ls_number_restraints 1
_refine_ls_restrained_S_all 0.894
_refine_ls_R_factor_all 0.1920
_refine_ls_R_factor_gt 0.0638
_refine_ls_shift/su_max 0.000
_refine_ls_shift/su_mean 0.000
_refine_ls_structure_factor_coef Fsqd
_refine_ls_weighting_details 'w=1/[\s^2^(Fo^2^)+(0.0964P)^2^] where P=(Fo^2^+2Fc^2^)/3'
_refine_ls_weighting_scheme calc
_refine_ls_wR_factor_gt 0.1619
_refine_ls_wR_factor_ref 0.2236
_reflns_Friedel_coverage 0.486
_reflns_Friedel_fraction_full 0.707
_reflns_Friedel_fraction_max 0.508
_reflns_number_gt 2483
_reflns_number_total 6600
_reflns_threshold_expression 'I > 2\s(I)'
_cod_data_source_file ol7b01717_si_002.cif
_cod_data_source_block 161124
_cod_depositor_comments 'Adding full bibliography for 1546419.cif.'
_cod_database_code 1546419
_shelx_space_group_comment
;
The symmetry employed for this shelxl refinement is uniquely defined
by the following loop, which should always be used as a source of
symmetry information in preference to the above space-group names.
They are only intended as comments.
;
_olex2_refinement_description
;
1. Fixed Uiso
 At 1.2 times of:
  All C(H) groups, All C(H,H) groups
 At 1.5 times of:
  All C(H,H,H) groups
2.a Ternary CH refined with riding coordinates:
 C1(H1), C2(H2)
2.b Secondary CH2 refined with riding coordinates:
 C12(H12A,H12B), C13(H13A,H13B), C14(H14A,H14B), C15(H15A,H15B), C25(H25A,
 H25B), C27(H27A,H27B)
2.c Aromatic/amide H refined with riding coordinates:
 C7(H7), C9(H9), C10(H10), C17(H17), C18(H18), C19(H19), C20(H20), C21(H21),
 C22(H22), C23(H23), C29(H29), C30(H30), C32(H32), C33(H33)
2.d Idealised Me refined as rotating group:
 C26(H26A,H26B,H26C), C34(H34A,H34B,H34C)
;
_shelx_shelxl_version_number 2016/6
_olex2_submission_special_instructions 'No special instructions were received'

loop_
_space_group_symop_operation_xyz
'x, y, z'
'-x, y+1/2, -z'

loop_
_atom_site_label
_atom_site_type_symbol
_atom_site_fract_x
_atom_site_fract_y
_atom_site_fract_z
_atom_site_U_iso_or_equiv
_atom_site_adp_type
_atom_site_occupancy
_atom_site_site_symmetry_order
_atom_site_calc_flag
_atom_site_refinement_flags_posn
Br1 Br 0.12626(11) 0.3000(4) -0.00311(6) 0.1886(11) Uani 1 1 d .
O1 O 0.6666(4) 0.2262(10) 0.1330(2) 0.0733(15) Uani 1 1 d .
O2 O 0.4266(4) 0.1801(9) 0.2017(2) 0.0670(15) Uani 1 1 d .
O3 O 0.7985(5) -0.0840(12) 0.4576(3) 0.0953(19) Uani 1 1 d .
O4 O 0.8865(4) 0.2100(11) 0.5089(2) 0.0782(16) Uani 1 1 d .
O5 O 1.2045(4) 0.6736(13) 0.2020(3) 0.101(2) Uani 1 1 d .
N1 N 0.7419(4) 0.2438(10) 0.2366(3) 0.0563(15) Uani 1 1 d .
C1 C 0.7236(5) 0.3525(13) 0.2942(3) 0.0529(18) Uani 1 1 d .
H1 H 0.764845 0.495052 0.300446 0.063 Uiso 1 1 calc R
C2 C 0.5990(5) 0.4030(12) 0.2798(3) 0.0480(17) Uani 1 1 d .
H2 H 0.561662 0.262352 0.288406 0.058 Uiso 1 1 calc R
C3 C 0.5763(5) 0.4387(12) 0.2083(3) 0.0464(16) Uani 1 1 d .
C4 C 0.6645(5) 0.2871(13) 0.1867(4) 0.0550(18) Uani 1 1 d .
C5 C 0.4659(5) 0.3392(13) 0.1774(3) 0.0504(17) Uani 1 1 d .
C6 C 0.4131(6) 0.4371(13) 0.1176(3) 0.0578(19) Uani 1 1 d .
C7 C 0.3136(7) 0.3467(17) 0.0895(4) 0.081(2) Uani 1 1 d .
H7 H 0.282494 0.228539 0.109232 0.098 Uiso 1 1 calc R
C8 C 0.2612(8) 0.428(2) 0.0338(4) 0.107(4) Uani 1 1 d .
C9 C 0.3060(9) 0.599(3) 0.0033(4) 0.109(4) Uani 1 1 d .
H9 H 0.270469 0.652922 -0.035260 0.131 Uiso 1 1 calc R
C10 C 0.4036(9) 0.6907(17) 0.0303(4) 0.090(3) Uani 1 1 d .
H10 H 0.433297 0.807839 0.009430 0.108 Uiso 1 1 calc R
C11 C 0.4608(7) 0.6152(13) 0.0880(3) 0.063(2) Uani 1 1 d .
C12 C 0.5691(7) 0.7067(14) 0.1155(3) 0.070(2) Uani 1 1 d .
H12A H 0.572980 0.866020 0.104233 0.084 Uiso 1 1 calc R
H12B H 0.625131 0.625811 0.097827 0.084 Uiso 1 1 calc R
C13 C 0.5913(6) 0.6841(13) 0.1869(3) 0.063(2) Uani 1 1 d .
H13A H 0.542138 0.783311 0.204967 0.075 Uiso 1 1 calc R
H13B H 0.665295 0.732937 0.202422 0.075 Uiso 1 1 calc R
C14 C 0.5625(5) 0.5863(14) 0.3221(3) 0.0588(19) Uani 1 1 d .
H14A H 0.591340 0.732207 0.311532 0.071 Uiso 1 1 calc R
H14B H 0.592396 0.552845 0.365574 0.071 Uiso 1 1 calc R
C15 C 0.4383(5) 0.6023(15) 0.3153(3) 0.062(2) Uani 1 1 d .
H15A H 0.409749 0.660155 0.273675 0.074 Uiso 1 1 calc R
H15B H 0.408867 0.450716 0.318625 0.074 Uiso 1 1 calc R
C16 C 0.4000(5) 0.7522(14) 0.3634(3) 0.0539(18) Uani 1 1 d .
C17 C 0.3502(7) 0.9571(16) 0.3492(4) 0.076(2) Uani 1 1 d .
H17 H 0.340116 1.009175 0.307908 0.091 Uiso 1 1 calc R
C18 C 0.3146(7) 1.0881(17) 0.3948(5) 0.086(3) Uani 1 1 d .
H18 H 0.278209 1.223882 0.383495 0.103 Uiso 1 1 calc R
C19 C 0.3316(7) 1.0223(17) 0.4560(5) 0.079(3) Uani 1 1 d .
H19 H 0.310224 1.115364 0.486774 0.095 Uiso 1 1 calc R
C20 C 0.3802(7) 0.8193(19) 0.4717(4) 0.078(3) Uani 1 1 d .
H20 H 0.389994 0.770427 0.513319 0.094 Uiso 1 1 calc R
C21 C 0.4147(6) 0.6861(15) 0.4269(3) 0.064(2) Uani 1 1 d .
H21 H 0.448812 0.548247 0.438702 0.077 Uiso 1 1 calc R
C22 C 0.7529(5) 0.2014(14) 0.3496(3) 0.0580(19) Uani 1 1 d .
H22 H 0.731824 0.049659 0.345129 0.070 Uiso 1 1 calc R
C23 C 0.8066(5) 0.2656(16) 0.4049(3) 0.066(2) Uani 1 1 d .
H23 H 0.831225 0.415002 0.409780 0.080 Uiso 1 1 calc R
C24 C 0.8290(6) 0.1100(19) 0.4589(4) 0.069(2) Uani 1 1 d .
C25 C 0.9079(8) 0.082(2) 0.5667(4) 0.101(3) Uani 1 1 d .
H25A H 0.952109 -0.050671 0.561215 0.121 Uiso 1 1 calc R
H25B H 0.839896 0.029786 0.578556 0.121 Uiso 1 1 calc R
C26 C 0.9664(9) 0.231(3) 0.6166(5) 0.126(4) Uani 1 1 d .
H26A H 0.933642 0.379734 0.613306 0.190 Uiso 1 1 calc GR
H26B H 1.041514 0.243403 0.611469 0.190 Uiso 1 1 calc GR
H26C H 0.961869 0.167808 0.657147 0.190 Uiso 1 1 calc GR
C27 C 0.8420(6) 0.1249(15) 0.2286(4) 0.073(2) Uani 1 1 d .
H27A H 0.827165 0.030182 0.191347 0.088 Uiso 1 1 calc R
H27B H 0.862977 0.025226 0.264471 0.088 Uiso 1 1 calc R
C28 C 0.9361(5) 0.2789(13) 0.2225(3) 0.0554(18) Uani 1 1 d .
C29 C 1.0367(7) 0.2453(17) 0.2563(4) 0.088(3) Uani 1 1 d .
H29 H 1.046623 0.129834 0.286183 0.106 Uiso 1 1 calc R
C30 C 1.1247(7) 0.377(2) 0.2476(5) 0.111(4) Uani 1 1 d .
H30 H 1.193112 0.344572 0.270357 0.133 Uiso 1 1 calc R
C31 C 1.1129(6) 0.5508(16) 0.2066(4) 0.070(2) Uani 1 1 d .
C32 C 1.0125(6) 0.5947(18) 0.1742(4) 0.084(3) Uani 1 1 d .
H32 H 1.002514 0.717088 0.146423 0.101 Uiso 1 1 calc R
C33 C 0.9251(7) 0.4608(18) 0.1818(5) 0.095(3) Uani 1 1 d .
H33 H 0.856803 0.493746 0.158920 0.114 Uiso 1 1 calc R
C34 C 1.1951(8) 0.844(2) 0.1559(6) 0.116(4) Uani 1 1 d .
H34A H 1.163923 0.781273 0.115881 0.174 Uiso 1 1 calc GR
H34B H 1.266065 0.904865 0.153287 0.174 Uiso 1 1 calc GR
H34C H 1.149070 0.964048 0.166872 0.174 Uiso 1 1 calc GR

loop_
_atom_site_aniso_label
_atom_site_aniso_U_11
_atom_site_aniso_U_22
_atom_site_aniso_U_33
_atom_site_aniso_U_23
_atom_site_aniso_U_13
_atom_site_aniso_U_12
Br1 0.1361(11) 0.274(3) 0.1262(10) 0.0479(13) -0.0693(8) -0.0655(14)
O1 0.084(3) 0.075(4) 0.068(3) -0.024(3) 0.031(3) -0.013(3)
O2 0.069(3) 0.060(3) 0.067(3) 0.021(3) -0.003(2) -0.035(3)
O3 0.098(5) 0.080(5) 0.106(5) 0.009(4) 0.010(4) -0.016(4)
O4 0.077(3) 0.085(4) 0.070(3) 0.008(3) 0.004(3) -0.001(3)
O5 0.056(3) 0.109(6) 0.133(5) 0.020(4) 0.001(3) -0.028(4)
N1 0.049(3) 0.053(4) 0.070(4) -0.005(3) 0.019(3) -0.008(3)
C1 0.045(4) 0.058(5) 0.056(4) -0.011(4) 0.007(3) -0.013(4)
C2 0.045(3) 0.049(4) 0.052(4) -0.008(3) 0.014(3) -0.014(3)
C3 0.049(4) 0.039(4) 0.053(4) -0.006(3) 0.013(3) -0.015(3)
C4 0.059(4) 0.045(4) 0.067(5) -0.008(4) 0.025(4) -0.014(4)
C5 0.060(4) 0.044(4) 0.049(4) 0.000(4) 0.014(3) -0.014(4)
C6 0.065(4) 0.060(5) 0.046(4) -0.001(4) 0.002(3) -0.015(4)
C7 0.090(6) 0.085(6) 0.066(5) 0.018(5) 0.000(4) -0.024(6)
C8 0.085(6) 0.170(12) 0.058(5) 0.012(7) -0.012(5) -0.009(7)
C9 0.106(8) 0.169(12) 0.052(6) 0.015(7) 0.012(5) 0.027(9)
C10 0.119(7) 0.086(7) 0.069(6) 0.037(5) 0.029(6) -0.004(6)
C11 0.094(6) 0.054(5) 0.045(4) 0.006(4) 0.020(4) -0.010(5)
C12 0.096(6) 0.049(5) 0.070(5) 0.007(4) 0.028(4) -0.027(5)
C13 0.078(5) 0.041(4) 0.070(5) -0.007(4) 0.017(4) -0.012(4)
C14 0.055(4) 0.062(5) 0.060(4) -0.021(4) 0.010(3) -0.004(4)
C15 0.054(4) 0.069(5) 0.060(4) -0.013(4) 0.002(3) -0.007(4)
C16 0.049(4) 0.062(5) 0.052(4) -0.004(4) 0.010(3) 0.001(4)
C17 0.082(6) 0.066(6) 0.080(6) 0.003(5) 0.018(5) 0.007(5)
C18 0.094(7) 0.073(7) 0.095(7) -0.009(6) 0.025(6) 0.023(6)
C19 0.082(6) 0.071(7) 0.090(7) -0.024(5) 0.036(5) 0.002(5)
C20 0.082(5) 0.100(8) 0.053(4) -0.012(5) 0.015(4) -0.011(6)
C21 0.062(4) 0.061(5) 0.066(5) -0.004(4) 0.004(4) -0.004(4)
C22 0.048(4) 0.057(5) 0.071(5) -0.003(4) 0.015(4) -0.015(4)
C23 0.053(4) 0.069(6) 0.075(5) 0.007(5) 0.008(4) -0.013(4)
C24 0.056(5) 0.081(7) 0.075(6) 0.001(5) 0.019(4) -0.001(5)
C25 0.090(6) 0.119(9) 0.090(7) 0.027(7) 0.003(6) 0.017(7)
C26 0.137(9) 0.153(12) 0.081(6) 0.013(7) -0.008(6) -0.009(9)
C27 0.065(5) 0.064(6) 0.097(6) 0.004(5) 0.031(5) -0.006(5)
C28 0.047(4) 0.054(5) 0.068(4) -0.003(4) 0.020(3) -0.001(4)
C29 0.073(5) 0.091(7) 0.096(6) 0.039(6) 0.000(5) -0.022(6)
C30 0.066(5) 0.125(10) 0.128(8) 0.062(8) -0.023(5) -0.020(6)
C31 0.047(5) 0.075(6) 0.085(6) -0.001(5) 0.004(4) -0.022(5)
C32 0.057(5) 0.090(7) 0.102(6) 0.034(6) 0.001(5) -0.012(5)
C33 0.060(5) 0.100(8) 0.118(7) 0.040(7) -0.011(5) -0.009(5)
C34 0.075(6) 0.089(8) 0.185(11) 0.039(8) 0.025(7) -0.023(6)

loop_
_atom_type_symbol
_atom_type_description
_atom_type_scat_dispersion_real
_atom_type_scat_dispersion_imag
_atom_type_scat_source
C C 0.0033 0.0016 'International Tables Vol C Tables 4.2.6.8 and 6.1.1.4'
H H 0.0000 0.0000 'International Tables Vol C Tables 4.2.6.8 and 6.1.1.4'
Br Br -0.2901 2.4595 'International Tables Vol C Tables 4.2.6.8 and 6.1.1.4'
N N 0.0061 0.0033 'International Tables Vol C Tables 4.2.6.8 and 6.1.1.4'
O O 0.0106 0.0060 'International Tables Vol C Tables 4.2.6.8 and 6.1.1.4'

loop_
_geom_angle_atom_site_label_1
_geom_angle_atom_site_label_2
_geom_angle_atom_site_label_3
_geom_angle
C24 O4 C25 117.9(8)
C31 O5 C34 117.0(7)
C1 N1 C27 124.5(6)
C4 N1 C1 114.3(6)
C4 N1 C27 120.6(6)
N1 C1 H1 110.2
N1 C1 C2 101.7(5)
N1 C1 C22 111.9(6)
C2 C1 H1 110.2
C22 C1 H1 110.2
C22 C1 C2 112.4(5)
C1 C2 H2 106.7
C3 C2 C1 104.0(5)
C3 C2 H2 106.7
C14 C2 C1 113.5(5)
C14 C2 H2 106.7
C14 C2 C3 118.5(6)
C2 C3 C4 101.5(6)
C2 C3 C5 112.9(5)
C2 C3 C13 114.8(5)
C4 C3 C5 106.1(5)
C13 C3 C4 109.0(5)
C13 C3 C5 111.7(6)
O1 C4 N1 125.6(7)
O1 C4 C3 125.6(7)
N1 C4 C3 108.6(6)
O2 C5 C3 120.0(6)
O2 C5 C6 121.9(6)
C6 C5 C3 118.1(6)
C7 C6 C5 118.2(7)
C7 C6 C11 119.8(7)
C11 C6 C5 122.0(7)
C6 C7 H7 119.4
C8 C7 C6 121.2(9)
C8 C7 H7 119.4
C7 C8 Br1 120.0(9)
C7 C8 C9 120.6(9)
C9 C8 Br1 119.5(8)
C8 C9 H9 120.4
C10 C9 C8 119.1(9)
C10 C9 H9 120.4
C9 C10 H10 118.6
C9 C10 C11 122.7(9)
C11 C10 H10 118.6
C6 C11 C12 120.8(7)
C10 C11 C6 116.6(8)
C10 C11 C12 122.5(7)
C11 C12 H12A 109.2
C11 C12 H12B 109.2
C11 C12 C13 112.1(6)
H12A C12 H12B 107.9
C13 C12 H12A 109.2
C13 C12 H12B 109.2
C3 C13 H13A 109.2
C3 C13 H13B 109.2
C12 C13 C3 112.0(6)
C12 C13 H13A 109.2
C12 C13 H13B 109.2
H13A C13 H13B 107.9
C2 C14 H14A 109.2
C2 C14 H14B 109.2
C2 C14 C15 112.3(5)
H14A C14 H14B 107.9
C15 C14 H14A 109.2
C15 C14 H14B 109.2
C14 C15 H15A 108.9
C14 C15 H15B 108.9
H15A C15 H15B 107.7
C16 C15 C14 113.5(5)
C16 C15 H15A 108.9
C16 C15 H15B 108.9
C17 C16 C15 123.2(7)
C17 C16 C21 116.4(7)
C21 C16 C15 120.4(7)
C16 C17 H17 119.3
C16 C17 C18 121.4(8)
C18 C17 H17 119.3
C17 C18 H18 119.5
C19 C18 C17 121.1(9)
C19 C18 H18 119.5
C18 C19 H19 120.4
C18 C19 C20 119.1(8)
C20 C19 H19 120.4
C19 C20 H20 119.7
C19 C20 C21 120.5(8)
C21 C20 H20 119.7
C16 C21 H21 119.3
C20 C21 C16 121.5(8)
C20 C21 H21 119.3
C1 C22 H22 117.4
C23 C22 C1 125.1(8)
C23 C22 H22 117.4
C22 C23 H23 118.7
C22 C23 C24 122.5(9)
C24 C23 H23 118.7
O3 C24 O4 124.4(9)
O3 C24 C23 123.6(9)
O4 C24 C23 112.0(9)
O4 C25 H25A 110.0
O4 C25 H25B 110.0
O4 C25 C26 108.3(10)
H25A C25 H25B 108.4
C26 C25 H25A 110.0
C26 C25 H25B 110.0
C25 C26 H26A 109.5
C25 C26 H26B 109.5
C25 C26 H26C 109.5
H26A C26 H26B 109.5
H26A C26 H26C 109.5
H26B C26 H26C 109.5
N1 C27 H27A 108.7
N1 C27 H27B 108.7
N1 C27 C28 114.4(7)
H27A C27 H27B 107.6
C28 C27 H27A 108.7
C28 C27 H27B 108.7
C29 C28 C27 122.0(7)
C29 C28 C33 116.3(7)
C33 C28 C27 121.6(7)
C28 C29 H29 119.0
C28 C29 C30 122.0(8)
C30 C29 H29 119.0
C29 C30 H30 119.6
C31 C30 C29 120.8(8)
C31 C30 H30 119.6
C30 C31 O5 116.5(8)
C30 C31 C32 118.5(8)
C32 C31 O5 125.0(8)
C31 C32 H32 119.6
C31 C32 C33 120.7(8)
C33 C32 H32 119.6
C28 C33 H33 119.3
C32 C33 C28 121.5(8)
C32 C33 H33 119.3
O5 C34 H34A 109.5
O5 C34 H34B 109.5
O5 C34 H34C 109.5
H34A C34 H34B 109.5
H34A C34 H34C 109.5
H34B C34 H34C 109.5

loop_
_geom_bond_atom_site_label_1
_geom_bond_atom_site_label_2
_geom_bond_distance
Br1 C8 1.891(10)
O1 C4 1.215(8)
O2 C5 1.211(8)
O3 C24 1.200(11)
O4 C24 1.330(10)
O4 C25 1.443(10)
O5 C31 1.364(9)
O5 C34 1.404(12)
N1 C1 1.444(8)
N1 C4 1.346(9)
N1 C27 1.461(9)
C1 H1 0.9800
C1 C2 1.558(9)
C1 C22 1.485(10)
C2 H2 0.9800
C2 C3 1.534(9)
C2 C14 1.525(9)
C3 C4 1.542(10)
C3 C5 1.540(9)
C3 C13 1.534(10)
C5 C6 1.465(10)
C6 C7 1.392(10)
C6 C11 1.404(10)
C7 H7 0.9300
C7 C8 1.355(12)
C8 C9 1.369(16)
C9 H9 0.9300
C9 C10 1.368(14)
C10 H10 0.9300
C10 C11 1.401(12)
C11 C12 1.482(11)
C12 H12A 0.9700
C12 H12B 0.9700
C12 C13 1.523(10)
C13 H13A 0.9700
C13 H13B 0.9700
C14 H14A 0.9700
C14 H14B 0.9700
C14 C15 1.530(9)
C15 H15A 0.9700
C15 H15B 0.9700
C15 C16 1.495(10)
C16 C17 1.366(11)
C16 C21 1.404(10)
C17 H17 0.9300
C17 C18 1.375(12)
C18 H18 0.9300
C18 C19 1.356(12)
C19 H19 0.9300
C19 C20 1.355(13)
C20 H20 0.9300
C20 C21 1.364(11)
C21 H21 0.9300
C22 H22 0.9300
C22 C23 1.321(9)
C23 H23 0.9300
C23 C24 1.470(12)
C25 H25A 0.9700
C25 H25B 0.9700
C25 C26 1.484(15)
C26 H26A 0.9600
C26 H26B 0.9600
C26 H26C 0.9600
C27 H27A 0.9700
C27 H27B 0.9700
C27 C28 1.501(10)
C28 C29 1.355(10)
C28 C33 1.375(12)
C29 H29 0.9300
C29 C30 1.375(12)
C30 H30 0.9300
C30 C31 1.344(13)
C31 C32 1.353(11)
C32 H32 0.9300
C32 C33 1.373(12)
C33 H33 0.9300
C34 H34A 0.9600
C34 H34B 0.9600
C34 H34C 0.9600

loop_
_geom_torsion_atom_site_label_1
_geom_torsion_atom_site_label_2
_geom_torsion_atom_site_label_3
_geom_torsion_atom_site_label_4
_geom_torsion
Br1 C8 C9 C10 -180.0(8)
O2 C5 C6 C7 1.8(11)
O2 C5 C6 C11 -177.2(7)
O5 C31 C32 C33 179.8(9)
N1 C1 C2 C3 -30.3(7)
N1 C1 C2 C14 -160.4(6)
N1 C1 C22 C23 137.3(7)
N1 C27 C28 C29 132.1(8)
N1 C27 C28 C33 -48.6(11)
C1 N1 C4 O1 174.9(7)
C1 N1 C4 C3 -1.7(8)
C1 N1 C27 C28 -75.1(9)
C1 C2 C3 C4 29.1(6)
C1 C2 C3 C5 142.2(6)
C1 C2 C3 C13 -88.2(7)
C1 C2 C14 C15 -169.7(6)
C1 C22 C23 C24 177.2(6)
C2 C1 C22 C23 -109.0(8)
C2 C3 C4 O1 165.3(7)
C2 C3 C4 N1 -18.0(7)
C2 C3 C5 O2 -27.1(9)
C2 C3 C5 C6 155.0(6)
C2 C3 C13 C12 179.1(6)
C2 C14 C15 C16 170.4(6)
C3 C2 C14 C15 67.9(8)
C3 C5 C6 C7 179.7(7)
C3 C5 C6 C11 0.6(10)
C4 N1 C1 C2 20.4(7)
C4 N1 C1 C22 140.5(6)
C4 N1 C27 C28 95.3(8)
C4 C3 C5 O2 83.2(7)
C4 C3 C5 C6 -94.7(7)
C4 C3 C13 C12 66.2(8)
C5 C3 C4 O1 47.2(9)
C5 C3 C4 N1 -136.1(6)
C5 C3 C13 C12 -50.8(8)
C5 C6 C7 C8 -179.2(9)
C5 C6 C11 C10 178.5(7)
C5 C6 C11 C12 2.0(11)
C6 C7 C8 Br1 179.9(7)
C6 C7 C8 C9 0.9(16)
C6 C11 C12 C13 -29.3(10)
C7 C6 C11 C10 -0.5(11)
C7 C6 C11 C12 -177.0(8)
C7 C8 C9 C10 -1.1(17)
C8 C9 C10 C11 0.4(16)
C9 C10 C11 C6 0.4(13)
C9 C10 C11 C12 176.8(9)
C10 C11 C12 C13 154.4(8)
C11 C6 C7 C8 -0.1(13)
C11 C12 C13 C3 53.7(9)
C13 C3 C4 O1 -73.2(8)
C13 C3 C4 N1 103.4(7)
C13 C3 C5 O2 -158.2(6)
C13 C3 C5 C6 23.9(8)
C14 C2 C3 C4 156.1(5)
C14 C2 C3 C5 -90.7(7)
C14 C2 C3 C13 38.8(8)
C14 C15 C16 C17 110.7(8)
C14 C15 C16 C21 -69.0(9)
C15 C16 C17 C18 178.9(8)
C15 C16 C21 C20 -179.8(7)
C16 C17 C18 C19 2.7(14)
C17 C16 C21 C20 0.5(11)
C17 C18 C19 C20 -3.0(14)
C18 C19 C20 C21 2.1(13)
C19 C20 C21 C16 -0.9(12)
C21 C16 C17 C18 -1.3(11)
C22 C1 C2 C3 -150.1(6)
C22 C1 C2 C14 79.8(8)
C22 C23 C24 O3 -1.8(12)
C22 C23 C24 O4 178.4(6)
C24 O4 C25 C26 -176.4(8)
C25 O4 C24 O3 -4.1(12)
C25 O4 C24 C23 175.8(7)
C27 N1 C1 C2 -168.7(6)
C27 N1 C1 C22 -48.6(8)
C27 N1 C4 O1 3.6(11)
C27 N1 C4 C3 -173.1(6)
C27 C28 C29 C30 175.5(9)
C27 C28 C33 C32 -176.9(9)
C28 C29 C30 C31 2.6(17)
C29 C28 C33 C32 2.5(14)
C29 C30 C31 O5 178.9(9)
C29 C30 C31 C32 0.3(16)
C30 C31 C32 C33 -1.7(14)
C31 C32 C33 C28 0.3(16)
C33 C28 C29 C30 -3.9(14)
C34 O5 C31 C30 175.1(10)
C34 O5 C31 C32 -6.4(14)
